data_7130644
loop_
_publ_author_name
'Ramler, Jacqueline'
'Stoy, Andreas'
'Preitschopf, Tobias'
'Kettner, Janosch'
'Fischer, Ingo'
'Roling, Bernhard'
'Fantuzzi, Felipe'
'Lichtenberg, Crispin'

_publ_section_title
;
 Dihalo bismuth cations: unusual coordination properties and inverse
 solvent effects in Lewis acidity.
;
_journal_issue 70
_journal_name_full 'Chemical communications (Cambridge, England)'
_journal_page_first 9826
_journal_page_last 9829
_journal_paper_doi 10.1039/d2cc04017d
_journal_volume 58
_journal_year 2022
_chemical_formula_sum 'C10 H10 Bi Br3 N2'
_chemical_formula_weight 606.91
_space_group_crystal_system monoclinic
_space_group_IT_number 12
_space_group_name_Hall '-I 2y'
_space_group_name_H-M_alt 'I 1 2/m 1'
_atom_sites_solution_hydrogens geom
_audit_creation_method SHELXL-2018/3
_audit_update_record
;
2022-07-15 deposited with the CCDC.	2022-08-10 downloaded from the CCDC.
;
_cell_angle_alpha 90
_cell_angle_beta 93.262(10)
_cell_angle_gamma 90
_cell_formula_units_Z 4
_cell_length_a 7.5209(13)
_cell_length_b 16.657(2)
_cell_length_c 13.686(2)
_cell_measurement_reflns_used 9972
_cell_measurement_temperature 100(2)
_cell_measurement_theta_max 28.33
_cell_measurement_theta_min 2.45
_cell_volume 1711.7(4)
_computing_structure_refinement 'SHELXL-2018/3 (Sheldrick, 2018)'
_computing_structure_solution 'SHELXT 2018/2 (Sheldrick, 2018)'
_diffrn_ambient_temperature 100(2)
_diffrn_measured_fraction_theta_full 0.993
_diffrn_measured_fraction_theta_max 0.993
_diffrn_measurement_device_type 'Bruker APEX-II CCD'
_diffrn_measurement_method '\f and \w scans'
_diffrn_radiation_type MoK\a
_diffrn_radiation_wavelength 0.71073
_diffrn_reflns_av_R_equivalents 0.0390
_diffrn_reflns_av_unetI/netI 0.0199
_diffrn_reflns_Laue_measured_fraction_full 0.993
_diffrn_reflns_Laue_measured_fraction_max 0.993
_diffrn_reflns_limit_h_max 9
_diffrn_reflns_limit_h_min -9
_diffrn_reflns_limit_k_max 20
_diffrn_reflns_limit_k_min -20
_diffrn_reflns_limit_l_max 16
_diffrn_reflns_limit_l_min -16
_diffrn_reflns_number 17238
_diffrn_reflns_point_group_measured_fraction_full 0.993
_diffrn_reflns_point_group_measured_fraction_max 0.993
_diffrn_reflns_theta_full 26.000
_diffrn_reflns_theta_max 26.003
_diffrn_reflns_theta_min 2.446
_diffrn_source 'sealed tube micro focus'
_exptl_absorpt_coefficient_mu 17.283
_exptl_absorpt_correction_T_max 0.5633
_exptl_absorpt_correction_T_min 0.2463
_exptl_absorpt_correction_type multi-scan
_exptl_absorpt_process_details
;
 SADABS 2016/2: Krause, L., Herbst-Irmer, R., Sheldrick G.M. & Stalke D.,
 J. Appl. Cryst. 48 (2015) 3-10
;
_exptl_crystal_colour colourless
_exptl_crystal_density_diffrn 2.355
_exptl_crystal_description needle
_exptl_crystal_F_000 1088
_exptl_crystal_size_max 0.395
_exptl_crystal_size_mid 0.130
_exptl_crystal_size_min 0.076
_refine_diff_density_max 0.568
_refine_diff_density_min -0.841
_refine_diff_density_rms 0.112
_refine_ls_extinction_method none
_refine_ls_goodness_of_fit_ref 1.022
_refine_ls_hydrogen_treatment constr
_refine_ls_matrix_type full
_refine_ls_number_parameters 75
_refine_ls_number_reflns 1743
_refine_ls_number_restraints 0
_refine_ls_restrained_S_all 1.022
_refine_ls_R_factor_all 0.0137
_refine_ls_R_factor_gt 0.0135
_refine_ls_shift/su_max 0.003
_refine_ls_shift/su_mean 0.000
_refine_ls_structure_factor_coef Fsqd
_refine_ls_weighting_details 'w=1/[\s^2^(Fo^2^)+(0.0190P)^2^+6.0260P] where P=(Fo^2^+2Fc^2^)/3'
_refine_ls_weighting_scheme calc
_refine_ls_wR_factor_gt 0.0378
_refine_ls_wR_factor_ref 0.0379
_reflns_Friedel_coverage 0.000
_reflns_number_gt 1720
_reflns_number_total 1743
_reflns_threshold_expression 'I > 2\s(I)'
_cod_data_source_file d2cc04017d2.cif
_cod_data_source_block 2-Br
_cod_original_cell_volume 1711.7(5)
_cod_original_sg_symbol_H-M 'I 2/m'
_cod_database_code 7130644
_shelx_shelxl_version_number 2018/3
_shelx_space_group_comment
;
The symmetry employed for this shelxl refinement is uniquely defined
by the following loop, which should always be used as a source of
symmetry information in preference to the above space-group names.
They are only intended as comments.
;

loop_
_space_group_symop_operation_xyz
'x, y, z'
'-x, y, -z'
'x+1/2, y+1/2, z+1/2'
'-x+1/2, y+1/2, -z+1/2'
'-x, -y, -z'
'x, -y, z'
'-x+1/2, -y+1/2, -z+1/2'
'x+1/2, -y+1/2, z+1/2'

loop_
_atom_site_label
_atom_site_type_symbol
_atom_site_fract_x
_atom_site_fract_y
_atom_site_fract_z
_atom_site_U_iso_or_equiv
_atom_site_adp_type
_atom_site_occupancy
_atom_site_site_symmetry_order
_atom_site_calc_flag
_atom_site_refinement_flags_posn
_atom_site_refinement_flags_adp
_atom_site_refinement_flags_occupancy
_atom_site_disorder_assembly
_atom_site_disorder_group
N1_1 N 0.3430(3) 0.63632(14) 0.65679(18) 0.0155(5) Uani 1 1 d . . . . .
C2_1 C 0.4239(4) 0.66023(19) 0.7419(2) 0.0188(6) Uani 1 1 d . . . . .
H2_1 H 0.546218 0.674586 0.743130 0.023 Uiso 1 1 calc R U . . .
C3_1 C 0.3365(4) 0.66478(19) 0.8275(2) 0.0205(6) Uani 1 1 d . . . . .
H3_1 H 0.397534 0.682149 0.886424 0.025 Uiso 1 1 calc R U . . .
C4_1 C 0.1582(4) 0.64364(19) 0.8264(2) 0.0205(6) Uani 1 1 d . . . . .
H4_1 H 0.094969 0.646274 0.884432 0.025 Uiso 1 1 calc R U . . .
C5_1 C 0.0741(4) 0.61861(19) 0.7391(2) 0.0209(6) Uani 1 1 d . . . . .
H5_1 H -0.047896 0.603441 0.736291 0.025 Uiso 1 1 calc R U . . .
C6_1 C 0.1705(4) 0.61604(19) 0.6560(2) 0.0182(6) Uani 1 1 d . . . . .
H6_1 H 0.112195 0.599257 0.596035 0.022 Uiso 1 1 calc R U . . .
Bi1_2 Bi 0.500000 0.63216(2) 0.500000 0.01087(6) Uani 1 2 d S T P . .
Br2_2 Br 0.73660(3) 0.74160(2) 0.57308(2) 0.01736(8) Uani 1 1 d . . . . .
Br3_2 Br 0.26090(5) 0.500000 0.41872(3) 0.01806(10) Uani 1 2 d S T P . .

loop_
_atom_site_aniso_label
_atom_site_aniso_U_11
_atom_site_aniso_U_22
_atom_site_aniso_U_33
_atom_site_aniso_U_23
_atom_site_aniso_U_13
_atom_site_aniso_U_12
N1_1 0.0165(12) 0.0164(12) 0.0136(12) -0.0010(9) 0.0021(10) -0.0033(9)
C2_1 0.0141(13) 0.0225(16) 0.0197(14) 0.0004(12) -0.0005(11) -0.0031(12)
C3_1 0.0213(15) 0.0251(16) 0.0150(13) -0.0032(12) -0.0013(11) -0.0048(13)
C4_1 0.0220(15) 0.0216(15) 0.0186(15) -0.0031(12) 0.0061(12) -0.0030(13)
C5_1 0.0153(14) 0.0256(16) 0.0220(15) -0.0018(12) 0.0044(12) -0.0046(12)
C6_1 0.0170(14) 0.0215(15) 0.0159(14) -0.0037(12) -0.0006(11) -0.0042(12)
Bi1_2 0.01095(8) 0.01090(8) 0.01072(8) 0.000 0.00027(5) 0.000
Br2_2 0.01620(14) 0.01820(15) 0.01756(14) -0.00101(10) -0.00020(11) -0.00571(10)
Br3_2 0.0172(2) 0.0136(2) 0.0224(2) 0.000 -0.00771(16) 0.000

loop_
_atom_type_symbol
_atom_type_description
_atom_type_scat_dispersion_real
_atom_type_scat_dispersion_imag
_atom_type_scat_source
C C 0.0033 0.0016 'International Tables Vol C Tables 4.2.6.8 and 6.1.1.4'
H H 0.0000 0.0000 'International Tables Vol C Tables 4.2.6.8 and 6.1.1.4'
N N 0.0061 0.0033 'International Tables Vol C Tables 4.2.6.8 and 6.1.1.4'
Br Br -0.2901 2.4595 'International Tables Vol C Tables 4.2.6.8 and 6.1.1.4'
Bi Bi -4.1077 10.2566 'International Tables Vol C Tables 4.2.6.8 and 6.1.1.4'

loop_
_geom_angle_atom_site_label_1
_geom_angle_atom_site_label_2
_geom_angle_atom_site_label_3
_geom_angle
_geom_angle_site_symmetry_1
_geom_angle_site_symmetry_3
_geom_angle_publ_flag
C6_1 N1_1 C2_1 118.2(3) . . ?
C6_1 N1_1 Bi1_2 119.24(19) . . ?
C2_1 N1_1 Bi1_2 122.55(19) . . ?
N1_1 C2_1 C3_1 122.6(3) . . ?
C2_1 C3_1 C4_1 119.0(3) . . ?
C5_1 C4_1 C3_1 118.8(3) . . ?
C4_1 C5_1 C6_1 118.9(3) . . ?
N1_1 C6_1 C5_1 122.5(3) . . ?
N1_1 Bi1_2 N1_1 176.84(11) . 2_656 ?
N1_1 Bi1_2 Br2_2 88.04(6) . 2_656 ?
N1_1 Bi1_2 Br2_2 89.82(6) 2_656 2_656 ?
N1_1 Bi1_2 Br2_2 89.82(6) . . ?
N1_1 Bi1_2 Br2_2 88.04(6) 2_656 . ?
Br2_2 Bi1_2 Br2_2 95.050(17) 2_656 . ?
N1_1 Bi1_2 Br3_2 90.26(6) . 5_666 ?
N1_1 Bi1_2 Br3_2 92.05(6) 2_656 5_666 ?
Br2_2 Bi1_2 Br3_2 175.225(9) 2_656 5_666 ?
Br2_2 Bi1_2 Br3_2 89.405(14) . 5_666 ?
N1_1 Bi1_2 Br3_2 92.05(6) . . ?
N1_1 Bi1_2 Br3_2 90.25(6) 2_656 . ?
Br2_2 Bi1_2 Br3_2 89.404(14) 2_656 . ?
Br2_2 Bi1_2 Br3_2 175.225(9) . . ?
Br3_2 Bi1_2 Br3_2 86.197(15) 5_666 . ?
Bi1_2 Br3_2 Bi1_2 93.802(15) 5_666 . ?

loop_
_geom_bond_atom_site_label_1
_geom_bond_atom_site_label_2
_geom_bond_distance
_geom_bond_site_symmetry_2
_geom_bond_publ_flag
N1_1 C6_1 1.340(4) . ?
N1_1 C2_1 1.344(4) . ?
N1_1 Bi1_2 2.508(2) . ?
C2_1 C3_1 1.377(4) . ?
C3_1 C4_1 1.385(4) . ?
C4_1 C5_1 1.384(4) . ?
C5_1 C6_1 1.385(4) . ?
Bi1_2 Br2_2 2.6994(4) 2_656 ?
Bi1_2 Br2_2 2.6994(4) . ?
Bi1_2 Br3_2 3.0149(4) 5_666 ?
Bi1_2 Br3_2 3.0149(4) . ?

loop_
_geom_torsion_atom_site_label_1
_geom_torsion_atom_site_label_2
_geom_torsion_atom_site_label_3
_geom_torsion_atom_site_label_4
_geom_torsion
_geom_torsion_site_symmetry_1
_geom_torsion_site_symmetry_2
_geom_torsion_site_symmetry_3
_geom_torsion_site_symmetry_4
_geom_torsion_publ_flag
C6_1 N1_1 C2_1 C3_1 -0.2(5) . . . . ?
Bi1_2 N1_1 C2_1 C3_1 178.1(2) . . . . ?
N1_1 C2_1 C3_1 C4_1 0.3(5) . . . . ?
C2_1 C3_1 C4_1 C5_1 0.0(5) . . . . ?
C3_1 C4_1 C5_1 C6_1 -0.4(5) . . . . ?
C2_1 N1_1 C6_1 C5_1 -0.2(5) . . . . ?
Bi1_2 N1_1 C6_1 C5_1 -178.5(2) . . . . ?
C4_1 C5_1 C6_1 N1_1 0.5(5) . . . . ?
